data_4078358
loop_
_publ_author_name
'Oberhoff, Markus'
'Duda, Lothar'
'Karl, J\"orn'
'Mohr, Roland'
'Erker, Gerhard'
'Fr\"ohlich, Roland'
'Grehl, Matthias'

_publ_section_title
;
 The Isocyanate Route to Cyclopentadienyl-Carboxamide- and
 Cyclopentadienyl-Amino Ester-Substituted Metallocene Complexes
;
_journal_issue 19
_journal_name_full Organometallics
_journal_page_first 4005
_journal_paper_doi 10.1021/om960234k
_journal_volume 15
_journal_year 1996
_chemical_formula_sum 'C17 H21 Fe N O3'
_chemical_formula_weight 343.20
_chemical_name_systematic
; 
 ? 
;
_space_group_IT_number 4
_symmetry_cell_setting monoclinic
_symmetry_space_group_name_Hall 'P 2yb'
_symmetry_space_group_name_H-M 'P 1 21 1'
_atom_sites_solution_hydrogens geom
_atom_sites_solution_primary direct
_atom_sites_solution_secondary difmap
_audit_creation_method SHELXL
_cell_angle_alpha 90.00
_cell_angle_beta 92.20(2)
_cell_angle_gamma 90.00
_cell_formula_units_Z 4
_cell_length_a 10.084(2)
_cell_length_b 11.182(2)
_cell_length_c 14.364(3)
_cell_measurement_reflns_used 25
_cell_measurement_temperature 223(2)
_cell_measurement_theta_max 21.21
_cell_measurement_theta_min 18.59
_cell_volume 1618.5(5)
_computing_cell_refinement 'Enraf Nonius Express'
_computing_data_collection 'Enraf Nonius Express'
_computing_data_reduction 'MolEN (Fair, 1990)'
_computing_molecular_graphics 'XP (Siemens, 1990)'
_computing_publication_material 'SHELXL-93 (Sheldrick, 1993)'
_computing_structure_refinement 'SHELXL-93 (Sheldrick, 1993)'
_computing_structure_solution 'SHELXS-86 (Sheldrick, 1990)'
_diffrn_ambient_temperature 223(2)
_diffrn_measurement_device 'Enraf Nonius MACH 3'
_diffrn_measurement_method '\w/2\q scans'
_diffrn_radiation_monochromator graphite
_diffrn_radiation_source 'fine-focus sealed tube'
_diffrn_radiation_type MoK\a
_diffrn_radiation_wavelength 0.71073
_diffrn_reflns_av_R_equivalents 0.1135
_diffrn_reflns_av_sigmaI/netI 0.2489
_diffrn_reflns_limit_h_max 12
_diffrn_reflns_limit_h_min 0
_diffrn_reflns_limit_k_max 13
_diffrn_reflns_limit_k_min 0
_diffrn_reflns_limit_l_max 17
_diffrn_reflns_limit_l_min -17
_diffrn_reflns_number 3644
_diffrn_reflns_theta_max 26.29
_diffrn_reflns_theta_min 3.03
_diffrn_standards_decay_% 2.1
_diffrn_standards_interval_count 250
_diffrn_standards_interval_time 120
_diffrn_standards_number 3
_exptl_absorpt_coefficient_mu 0.943
_exptl_absorpt_correction_T_max 0.999
_exptl_absorpt_correction_T_min 0.864
_exptl_absorpt_correction_type 'empirical via \y scans'
_exptl_crystal_colour orange
_exptl_crystal_density_diffrn 1.408
_exptl_crystal_description blocks
_exptl_crystal_F_000 720
_exptl_crystal_size_max 0.5
_exptl_crystal_size_mid 0.4
_exptl_crystal_size_min 0.2
_refine_diff_density_max 0.808
_refine_diff_density_min -0.481
_refine_diff_density_rms 0.093
_refine_ls_abs_structure_details 'Flack H D (1983), Acta Cryst. A39, 876-881'
_refine_ls_abs_structure_Flack -0.03(4)
_refine_ls_extinction_method none
_refine_ls_goodness_of_fit_all 0.988
_refine_ls_goodness_of_fit_obs 1.120
_refine_ls_hydrogen_treatment riding
_refine_ls_matrix_type full
_refine_ls_number_parameters 403
_refine_ls_number_reflns 3446
_refine_ls_number_restraints 1
_refine_ls_restrained_S_all 1.021
_refine_ls_restrained_S_obs 1.119
_refine_ls_R_factor_all 0.1982
_refine_ls_R_factor_obs 0.0591
_refine_ls_shift/esd_max 0.000
_refine_ls_shift/esd_mean 0.000
_refine_ls_structure_factor_coef Fsqd
_refine_ls_weighting_details 'w=1/[\s^2^(Fo^2^)+(0.0636P)^2^+0.0000P] where P=(Fo^2^+2Fc^2^)/3'
_refine_ls_weighting_scheme calc
_refine_ls_wR_factor_all 0.1552
_refine_ls_wR_factor_obs 0.1130
_reflns_number_observed 1732
_reflns_number_total 3451
_reflns_observed_criterion >2sigma(I)
_cod_data_source_file om960234kb.cif
_cod_data_source_block erk_424
_cod_depositor_comments
;
The following automatic conversions were performed:

'_refine_ls_weighting_scheme' value 'calc
w=1/[\s^2^(Fo^2^)+(0.0636P)^2^+0.0000P] where P=(Fo^2^+2Fc^2^)/3' was
changed to 'calc'. New tag '_refine_ls_weighting_details' was
created. The value of the new tag was set to
'w=1/[\s^2^(Fo^2^)+(0.0636P)^2^+0.0000P] where P=(Fo^2^+2Fc^2^)/3'.

Automatic conversion script
Id: cif_fix_values 3143 2015-03-26 13:38:13Z robertas 
;
_cod_original_sg_symbol_H-M 'P 2'
_cod_database_code 4078358

loop_
_symmetry_equiv_pos_as_xyz
'x, y, z'
'-x, y+1/2, -z'

loop_
_atom_site_aniso_label
_atom_site_aniso_U_11
_atom_site_aniso_U_22
_atom_site_aniso_U_33
_atom_site_aniso_U_23
_atom_site_aniso_U_13
_atom_site_aniso_U_12
Fe1 0.0485(11) 0.0386(10) 0.0297(9) 0.0040(9) 0.0019(8) -0.0071(10)
C1 0.039(6) 0.024(5) 0.033(5) -0.003(6) 0.000(5) -0.009(7)
C11 0.045(7) 0.043(7) 0.044(7) 0.010(6) 0.006(6) -0.014(6)
C12 0.054(8) 0.047(9) 0.046(7) 0.019(6) -0.003(6) -0.011(7)
C13 0.065(9) 0.057(10) 0.051(8) 0.007(7) -0.001(7) 0.015(8)
C14 0.047(8) 0.041(7) 0.042(7) 0.005(6) 0.018(6) -0.001(6)
C15 0.126(16) 0.055(10) 0.043(9) -0.017(8) 0.009(10) -0.034(11)
C16 0.065(11) 0.112(16) 0.067(11) -0.016(11) 0.000(10) -0.066(12)
C17 0.095(15) 0.098(16) 0.072(11) -0.012(11) -0.069(11) 0.020(12)
C18 0.120(16) 0.062(11) 0.039(8) -0.004(8) -0.016(9) -0.023(13)
C19 0.091(13) 0.073(11) 0.060(10) -0.006(9) 0.012(10) -0.010(11)
C2 0.017(6) 0.038(7) 0.020(5) -0.010(5) -0.003(4) -0.006(5)
O2 0.024(4) 0.045(5) 0.048(4) 0.014(4) 0.006(3) -0.001(4)
N3 0.018(5) 0.035(5) 0.036(5) 0.003(4) 0.006(4) 0.001(5)
C4 0.036(7) 0.039(7) 0.023(6) 0.012(5) -0.004(5) 0.001(5)
C5 0.033(6) 0.053(7) 0.030(5) 0.010(6) 0.008(4) 0.010(7)
C6 0.069(9) 0.052(9) 0.055(9) 0.015(7) 0.017(7) 0.002(8)
C7 0.088(11) 0.062(9) 0.037(7) -0.002(7) 0.028(7) -0.012(8)
C8 0.032(7) 0.030(6) 0.035(7) 0.013(5) 0.005(5) -0.003(6)
O8 0.077(6) 0.060(6) 0.038(5) -0.003(4) -0.020(4) 0.018(5)
O9 0.059(5) 0.040(5) 0.039(5) -0.007(4) 0.005(4) 0.015(4)
C9 0.090(11) 0.045(8) 0.045(8) -0.004(7) 0.027(8) 0.024(8)
Fe2 0.0371(9) 0.0329(9) 0.0342(9) 0.0059(8) 0.0062(7) -0.0021(9)
C21 0.029(6) 0.021(5) 0.050(6) -0.004(6) 0.005(5) 0.001(6)
C211 0.023(6) 0.046(7) 0.040(6) -0.002(6) -0.003(5) -0.010(6)
C212 0.051(8) 0.040(7) 0.031(6) 0.010(5) -0.002(6) -0.002(6)
C213 0.035(7) 0.039(7) 0.034(6) 0.001(6) 0.018(5) 0.006(6)
C214 0.023(6) 0.043(7) 0.023(5) 0.008(5) -0.002(4) -0.007(5)
C215 0.059(9) 0.056(9) 0.061(9) -0.013(8) 0.014(8) 0.013(8)
C216 0.098(11) 0.054(9) 0.027(7) -0.017(6) 0.031(7) -0.017(9)
C217 0.087(11) 0.050(8) 0.039(7) 0.000(7) -0.007(7) -0.013(8)
C218 0.082(11) 0.034(7) 0.053(8) 0.008(7) 0.018(8) -0.013(8)
C219 0.070(10) 0.030(7) 0.058(8) 0.008(7) 0.025(8) 0.021(7)
C22 0.016(6) 0.038(6) 0.034(6) 0.000(5) -0.009(5) 0.002(5)
O22 0.024(4) 0.057(5) 0.067(6) 0.002(4) 0.001(4) 0.002(4)
N23 0.022(5) 0.048(6) 0.043(6) 0.012(5) 0.009(5) 0.002(5)
C24 0.035(7) 0.048(8) 0.036(7) 0.022(6) 0.002(6) 0.013(6)
C25 0.077(10) 0.033(8) 0.063(8) 0.012(6) 0.021(7) -0.001(7)
C26 0.083(11) 0.072(11) 0.107(12) 0.041(9) 0.066(10) 0.023(9)
C27 0.096(12) 0.055(9) 0.076(10) 0.008(8) 0.027(9) -0.008(9)
C28 0.049(8) 0.094(12) 0.051(9) 0.000(9) 0.016(7) -0.031(9)
O28 0.138(11) 0.148(11) 0.064(7) -0.037(7) 0.034(7) -0.094(9)
O29 0.089(7) 0.124(9) 0.036(5) 0.006(6) 0.006(5) -0.050(7)
C29 0.143(17) 0.322(34) 0.020(8) -0.018(13) 0.012(9) -0.146(21)

loop_
_atom_site_label
_atom_site_type_symbol
_atom_site_fract_x
_atom_site_fract_y
_atom_site_fract_z
_atom_site_U_iso_or_equiv
_atom_site_thermal_displace_type
_atom_site_occupancy
_atom_site_calc_flag
_atom_site_refinement_flags
Fe1 Fe 0.0466(2) 0.00048(14) 0.11391(10) 0.0389(5) Uani 1 d .
C1 C 0.1021(10) 0.0040(11) 0.2521(7) 0.032(2) Uani 1 d .
C11 C 0.1973(12) 0.0617(10) 0.1960(8) 0.044(3) Uani 1 d .
H11 H 0.2870(12) 0.0407(10) 0.1913(8) 0.053 Uiso 1 d R
C12 C 0.1328(12) 0.1572(11) 0.1514(8) 0.049(3) Uani 1 d .
H12 H 0.1732(12) 0.2105(11) 0.1106(8) 0.059 Uiso 1 d R
C13 C -0.0037(13) 0.1598(12) 0.1742(8) 0.058(4) Uani 1 d .
H13 H -0.0675(13) 0.2161(12) 0.1534(8) 0.070 Uiso 1 d R
C14 C -0.0203(12) 0.0647(11) 0.2355(8) 0.043(3) Uani 1 d .
H14 H -0.1009(12) 0.0429(11) 0.2614(8) 0.051 Uiso 1 d R
C15 C 0.0639(20) -0.1652(14) 0.0650(9) 0.075(5) Uani 1 d .
H15 H 0.1015(20) -0.2301(14) 0.0981(9) 0.090 Uiso 1 d R
C16 C -0.0657(18) -0.1386(18) 0.0653(11) 0.081(6) Uani 1 d .
H16 H -0.1320(18) -0.1768(18) 0.0986(11) 0.098 Uiso 1 d R
C17 C -0.0828(21) -0.0312(16) 0.0048(12) 0.090(6) Uani 1 d .
H17 H -0.1608(21) 0.0114(16) -0.0111(12) 0.108 Uiso 1 d R
C18 C 0.0442(22) -0.0150(16) -0.0259(10) 0.074(5) Uani 1 d .
H18 H 0.0660(22) 0.0454(16) -0.0682(10) 0.089 Uiso 1 d R
C19 C 0.1312(18) -0.0913(15) 0.0115(11) 0.075(5) Uani 1 d .
H19 H 0.2232(18) -0.0933(15) 0.0032(11) 0.089 Uiso 1 d R
C2 C 0.1281(10) -0.1082(9) 0.3034(6) 0.025(2) Uani 1 d .
O2 O 0.2424(7) -0.1497(7) 0.3122(5) 0.039(2) Uani 1 d .
N3 N 0.0252(8) -0.1612(8) 0.3433(6) 0.030(2) Uani 1 d .
H3 H -0.0566(97) -0.1463(94) 0.3154(63) 0.036 Uiso 1 d .
C4 C 0.0371(10) -0.2799(9) 0.3851(6) 0.033(3) Uani 1 d .
H4 H 0.1187(10) -0.2833(9) 0.4255(6) 0.040 Uiso 1 d R
C5 C -0.0823(10) -0.3092(11) 0.4420(6) 0.039(3) Uani 1 d .
H5 H -0.1628(10) -0.2979(11) 0.4013(6) 0.046 Uiso 1 d R
C6 C -0.0825(13) -0.4331(11) 0.4786(9) 0.058(4) Uani 1 d .
H6A H -0.0945(13) -0.4881(11) 0.4268(9) 0.087 Uiso 1 d R
H6B H -0.1541(13) -0.4434(11) 0.5211(9) 0.087 Uiso 1 d R
H6C H 0.0017(13) -0.4491(11) 0.5111(9) 0.087 Uiso 1 d R
C7 C -0.0897(14) -0.2222(12) 0.5231(8) 0.062(4) Uani 1 d .
H7A H -0.1624(14) -0.2442(12) 0.5620(8) 0.093 Uiso 1 d R
H7B H -0.1037(14) -0.1418(12) 0.4995(8) 0.093 Uiso 1 d R
H7C H -0.0068(14) -0.2254(12) 0.5596(8) 0.093 Uiso 1 d R
C8 C 0.0480(11) -0.3705(10) 0.3080(8) 0.032(3) Uani 1 d .
O8 O -0.0151(9) -0.3662(7) 0.2344(5) 0.059(2) Uani 1 d .
O9 O 0.1272(8) -0.4614(7) 0.3302(5) 0.046(2) Uani 1 d .
C9 C 0.1280(14) -0.5606(11) 0.2643(8) 0.059(4) Uani 1 d .
H9A H 0.0569(14) -0.6155(11) 0.2781(8) 0.089 Uiso 1 d R
H9B H 0.2124(14) -0.6020(11) 0.2703(8) 0.089 Uiso 1 d R
H9C H 0.1150(14) -0.5309(11) 0.2012(8) 0.089 Uiso 1 d R
Fe2 Fe 0.43245(15) 0.67985(12) 0.60576(10) 0.0346(4) Uani 1 d .
C21 C 0.4237(10) 0.5035(10) 0.5872(7) 0.033(2) Uani 1 d .
C211 C 0.3387(10) 0.5592(10) 0.5214(7) 0.037(3) Uani 1 d .
H211 H 0.2470(10) 0.5452(10) 0.5141(7) 0.044 Uiso 1 d R
C212 C 0.4120(11) 0.6363(10) 0.4678(7) 0.041(3) Uani 1 d .
H212 H 0.3777(11) 0.6874(10) 0.4208(7) 0.049 Uiso 1 d R
C213 C 0.5463(11) 0.6242(10) 0.4991(7) 0.036(3) Uani 1 d .
H213 H 0.6180(11) 0.6648(10) 0.4736(7) 0.043 Uiso 1 d R
C214 C 0.5539(10) 0.5442(10) 0.5726(6) 0.030(3) Uani 1 d .
H214 H 0.6317(10) 0.5199(10) 0.6055(6) 0.036 Uiso 1 d R
C215 C 0.2919(14) 0.7668(13) 0.6774(9) 0.058(4) Uani 1 d .
H215 H 0.2005(14) 0.7501(13) 0.6737(9) 0.070 Uiso 1 d R
C216 C 0.3894(16) 0.7143(12) 0.7390(8) 0.059(4) Uani 1 d .
H216 H 0.3739(16) 0.6574(12) 0.7856(8) 0.071 Uiso 1 d R
C217 C 0.5160(16) 0.7642(12) 0.7188(8) 0.059(4) Uani 1 d .
H217 H 0.5974(16) 0.7459(12) 0.7496(8) 0.071 Uiso 1 d R
C218 C 0.4973(15) 0.8456(11) 0.6454(9) 0.056(4) Uani 1 d .
H218 H 0.5643(15) 0.8890(11) 0.6167(9) 0.067 Uiso 1 d R
C219 C 0.3596(14) 0.8476(11) 0.6217(9) 0.052(4) Uani 1 d .
H219 H 0.3206(14) 0.8977(11) 0.5758(9) 0.063 Uiso 1 d R
C22 C 0.3739(10) 0.4176(9) 0.6599(7) 0.029(2) Uani 1 d .
O22 O 0.2523(7) 0.4078(7) 0.6670(5) 0.049(2) Uani 1 d .
N23 N 0.4612(9) 0.3610(9) 0.7128(6) 0.038(2) Uani 1 d .
H23 H 0.5477(106) 0.3610(102) 0.7169(71) 0.045 Uiso 1 d .
C24 C 0.4152(12) 0.2854(10) 0.7877(8) 0.040(3) Uani 1 d .
H24 H 0.3171(12) 0.2895(10) 0.7841(8) 0.048 Uiso 1 d R
C25 C 0.4535(14) 0.1547(10) 0.7779(9) 0.057(4) Uani 1 d .
H25 H 0.4445(14) 0.1372(10) 0.7104(9) 0.068 Uiso 1 d R
C26 C 0.5948(14) 0.1322(14) 0.8058(10) 0.086(5) Uani 1 d .
H26A H 0.6501(14) 0.1860(14) 0.7712(10) 0.129 Uiso 1 d R
H26B H 0.6176(14) 0.0501(14) 0.7915(10) 0.129 Uiso 1 d R
H26C H 0.6092(14) 0.1464(14) 0.8720(10) 0.129 Uiso 1 d R
C27 C 0.3573(14) 0.0683(12) 0.8243(9) 0.075(4) Uani 1 d .
H27A H 0.2722(14) 0.0715(12) 0.7905(9) 0.113 Uiso 1 d R
H27B H 0.3465(14) 0.0936(12) 0.8881(9) 0.113 Uiso 1 d R
H27C H 0.3910(14) -0.0129(12) 0.8237(9) 0.113 Uiso 1 d R
C28 C 0.4602(13) 0.3452(15) 0.8784(9) 0.064(4) Uani 1 d .
O28 O 0.5247(12) 0.4310(12) 0.8890(7) 0.116(5) Uani 1 d .
O29 O 0.4105(9) 0.2819(10) 0.9501(6) 0.083(3) Uani 1 d .
C29 C 0.4549(18) 0.3235(24) 1.0428(9) 0.162(12) Uani 1 d .
H29A H 0.4696(18) 0.2548(24) 1.0832(9) 0.242 Uiso 1 d R
H29B H 0.3874(18) 0.3744(24) 1.0683(9) 0.242 Uiso 1 d R
H29C H 0.5370(18) 0.3681(24) 1.0387(9) 0.242 Uiso 1 d R

loop_
_atom_type_symbol
_atom_type_description
_atom_type_scat_dispersion_real
_atom_type_scat_dispersion_imag
_atom_type_scat_source
C C 0.0033 0.0016 'International Tables Vol C Tables 4.2.6.8 and 6.1.1.4'
H H 0.0000 0.0000 'International Tables Vol C Tables 4.2.6.8 and 6.1.1.4'
N N 0.0061 0.0033 'International Tables Vol C Tables 4.2.6.8 and 6.1.1.4'
O O 0.0106 0.0060 'International Tables Vol C Tables 4.2.6.8 and 6.1.1.4'
Fe Fe 0.3463 0.8444 'International Tables Vol C Tables 4.2.6.8 and 6.1.1.4'

loop_
_geom_angle_atom_site_label_1
_geom_angle_atom_site_label_2
_geom_angle_atom_site_label_3
_geom_angle
C15 Fe1 C11 116.7(6)
C15 Fe1 C19 38.9(6)
C11 Fe1 C19 105.7(6)
C15 Fe1 C18 64.3(6)
C11 Fe1 C18 126.5(7)
C19 Fe1 C18 38.4(6)
C15 Fe1 C12 149.1(7)
C11 Fe1 C12 40.5(4)
C19 Fe1 C12 116.6(6)
C18 Fe1 C12 109.2(6)
C15 Fe1 C14 132.1(6)
C11 Fe1 C14 69.1(5)
C19 Fe1 C14 167.3(6)
C18 Fe1 C14 153.8(7)
C12 Fe1 C14 67.5(5)
C15 Fe1 C16 38.9(6)
C11 Fe1 C16 149.6(7)
C19 Fe1 C16 66.7(7)
C18 Fe1 C16 66.8(7)
C12 Fe1 C16 169.8(7)
C14 Fe1 C16 111.6(6)
C15 Fe1 C17 68.1(7)
C11 Fe1 C17 164.1(7)
C19 Fe1 C17 67.9(7)
C18 Fe1 C17 39.9(6)
C12 Fe1 C17 127.9(7)
C14 Fe1 C17 120.1(7)
C16 Fe1 C17 43.0(7)
C15 Fe1 C1 109.7(6)
C11 Fe1 C1 41.4(4)
C19 Fe1 C1 127.8(6)
C18 Fe1 C1 164.3(7)
C12 Fe1 C1 68.0(4)
C14 Fe1 C1 40.9(4)
C16 Fe1 C1 118.5(6)
C17 Fe1 C1 153.8(7)
C15 Fe1 C13 169.3(7)
C11 Fe1 C13 69.5(5)
C19 Fe1 C13 150.5(6)
C18 Fe1 C13 120.1(6)
C12 Fe1 C13 41.0(5)
C14 Fe1 C13 40.0(4)
C16 Fe1 C13 131.8(7)
C17 Fe1 C13 108.4(6)
C1 Fe1 C13 68.7(5)
C14 C1 C11 106.7(10)
C14 C1 C2 128.9(10)
C11 C1 C2 123.7(10)
C14 C1 Fe1 69.0(6)
C11 C1 Fe1 68.0(6)
C2 C1 Fe1 120.4(7)
C12 C11 C1 107.1(11)
C12 C11 Fe1 70.2(6)
C1 C11 Fe1 70.6(6)
C11 C12 C13 110.3(11)
C11 C12 Fe1 69.3(7)
C13 C12 Fe1 70.8(7)
C14 C13 C12 105.6(11)
C14 C13 Fe1 69.0(7)
C12 C13 Fe1 68.2(7)
C13 C14 C1 110.2(10)
C13 C14 Fe1 71.0(7)
C1 C14 Fe1 70.1(6)
C19 C15 C16 112.5(17)
C19 C15 Fe1 71.3(9)
C16 C15 Fe1 72.2(11)
C15 C16 C17 105.6(15)
C15 C16 Fe1 68.9(9)
C17 C16 Fe1 68.5(9)
C18 C17 C16 101.8(15)
C18 C17 Fe1 69.4(9)
C16 C17 Fe1 68.5(8)
C19 C18 C17 113.2(17)
C19 C18 Fe1 70.6(9)
C17 C18 Fe1 70.7(9)
C18 C19 C15 106.8(18)
C18 C19 Fe1 71.0(10)
C15 C19 Fe1 69.8(9)
O2 C2 N3 121.3(10)
O2 C2 C1 121.0(9)
N3 C2 C1 117.6(9)
C2 N3 C4 121.7(9)
N3 C4 C8 108.4(7)
N3 C4 C5 111.3(9)
C8 C4 C5 109.4(9)
C6 C5 C4 113.9(10)
C6 C5 C7 109.0(9)
C4 C5 C7 109.8(9)
O8 C8 O9 122.1(10)
O8 C8 C4 124.2(10)
O9 C8 C4 113.5(9)
C8 O9 C9 116.5(9)
C21 Fe2 C216 107.8(5)
C21 Fe2 C214 41.2(4)
C216 Fe2 C214 121.5(5)
C21 Fe2 C211 40.7(4)
C216 Fe2 C211 125.7(5)
C214 Fe2 C211 68.4(4)
C21 Fe2 C215 120.9(5)
C216 Fe2 C215 41.2(5)
C214 Fe2 C215 157.1(5)
C211 Fe2 C215 107.6(5)
C21 Fe2 C219 156.3(5)
C216 Fe2 C219 68.0(5)
C214 Fe2 C219 161.2(5)
C211 Fe2 C219 121.4(5)
C215 Fe2 C219 40.4(5)
C21 Fe2 C217 125.6(5)
C216 Fe2 C217 41.4(5)
C214 Fe2 C217 107.5(5)
C211 Fe2 C217 163.3(5)
C215 Fe2 C217 69.4(6)
C219 Fe2 C217 67.8(6)
C21 Fe2 C218 161.7(5)
C216 Fe2 C218 68.9(5)
C214 Fe2 C218 123.9(5)
C211 Fe2 C218 155.6(5)
C215 Fe2 C218 69.3(6)
C219 Fe2 C218 40.7(5)
C217 Fe2 C218 40.2(5)
C21 Fe2 C212 68.4(4)
C216 Fe2 C212 161.6(5)
C214 Fe2 C212 68.4(4)
C211 Fe2 C212 39.9(4)
C215 Fe2 C212 124.0(5)
C219 Fe2 C212 107.8(5)
C217 Fe2 C212 155.3(5)
C218 Fe2 C212 120.4(5)
C21 Fe2 C213 67.8(4)
C216 Fe2 C213 156.4(6)
C214 Fe2 C213 39.8(4)
C211 Fe2 C213 67.1(4)
C215 Fe2 C213 161.3(5)
C219 Fe2 C213 125.5(5)
C217 Fe2 C213 120.8(5)
C218 Fe2 C213 107.6(5)
C212 Fe2 C213 40.5(4)
C211 C21 C214 107.8(9)
C211 C21 C22 122.4(9)
C214 C21 C22 129.7(9)
C211 C21 Fe2 70.8(7)
C214 C21 Fe2 70.4(6)
C22 C21 Fe2 123.2(7)
C212 C211 C21 109.0(9)
C212 C211 Fe2 70.8(6)
C21 C211 Fe2 68.4(6)
C211 C212 C213 106.7(10)
C211 C212 Fe2 69.3(6)
C213 C212 Fe2 69.9(6)
C214 C213 C212 109.1(9)
C214 C213 Fe2 69.0(6)
C212 C213 Fe2 69.6(6)
C213 C214 C21 107.2(9)
C213 C214 Fe2 71.2(6)
C21 C214 Fe2 68.4(6)
C219 C215 C216 106.3(12)
C219 C215 Fe2 69.8(7)
C216 C215 Fe2 68.8(7)
C215 C216 C217 108.2(12)
C215 C216 Fe2 69.9(7)
C217 C216 Fe2 69.9(6)
C218 C217 C216 108.1(13)
C218 C217 Fe2 70.1(7)
C216 C217 Fe2 68.6(7)
C217 C218 C219 107.1(12)
C217 C218 Fe2 69.7(7)
C219 C218 Fe2 69.3(7)
C215 C219 C218 110.3(12)
C215 C219 Fe2 69.8(7)
C218 C219 Fe2 69.9(7)
O22 C22 N23 123.8(10)
O22 C22 C21 117.8(9)
N23 C22 C21 118.3(9)
C22 N23 C24 119.0(9)
N23 C24 C28 106.5(10)
N23 C24 C25 113.6(10)
C28 C24 C25 115.7(11)
C26 C25 C24 112.5(12)
C26 C25 C27 113.0(11)
C24 C25 C27 113.4(11)
O28 C28 O29 123.3(14)
O28 C28 C24 128.4(13)
O29 C28 C24 108.3(12)
C28 O29 C29 114.5(12)

loop_
_geom_bond_atom_site_label_1
_geom_bond_atom_site_label_2
_geom_bond_distance
Fe1 C15 1.991(15)
Fe1 C11 2.007(11)
Fe1 C19 2.01(2)
Fe1 C18 2.015(14)
Fe1 C12 2.020(12)
Fe1 C14 2.027(11)
Fe1 C16 2.031(15)
Fe1 C17 2.032(14)
Fe1 C1 2.042(10)
Fe1 C13 2.053(13)
C1 C14 1.421(15)
C1 C11 1.430(14)
C1 C2 1.473(15)
C11 C12 1.39(2)
C12 C13 1.43(2)
C13 C14 1.39(2)
C15 C19 1.33(2)
C15 C16 1.34(2)
C16 C17 1.49(2)
C17 C18 1.38(2)
C18 C19 1.32(2)
C2 O2 1.244(11)
C2 N3 1.343(12)
N3 C4 1.459(12)
C4 C8 1.508(14)
C4 C5 1.518(13)
C5 C6 1.48(2)
C5 C7 1.521(15)
C8 O8 1.214(12)
C8 O9 1.324(12)
O9 C9 1.458(12)
Fe2 C21 1.992(12)
Fe2 C216 2.015(10)
Fe2 C214 2.018(11)
Fe2 C211 2.023(10)
Fe2 C215 2.030(12)
Fe2 C219 2.031(11)
Fe2 C217 2.033(13)
Fe2 C218 2.039(13)
Fe2 C212 2.044(11)
Fe2 C213 2.047(10)
C21 C211 1.397(14)
C21 C214 1.413(13)
C21 C22 1.519(14)
C211 C212 1.388(14)
C212 C213 1.417(14)
C213 C214 1.385(14)
C215 C219 1.40(2)
C215 C216 1.42(2)
C216 C217 1.43(2)
C217 C218 1.40(2)
C218 C219 1.42(2)
C22 O22 1.239(11)
C22 N23 1.305(12)
N23 C24 1.458(13)
C24 C28 1.52(2)
C24 C25 1.52(2)
C25 C26 1.49(2)
C25 C27 1.54(2)
C28 O28 1.17(2)
C28 O29 1.361(15)
O29 C29 1.464(14)

loop_
_geom_torsion_atom_site_label_1
_geom_torsion_atom_site_label_2
_geom_torsion_atom_site_label_3
_geom_torsion_atom_site_label_4
_geom_torsion
C15 Fe1 C1 C14 -132.4(8)
C11 Fe1 C1 C14 119.1(10)
C19 Fe1 C1 C14 -172.1(8)
C18 Fe1 C1 C14 163.1(22)
C12 Fe1 C1 C14 80.6(7)
C14 Fe1 C1 C14 0.000(2)
C16 Fe1 C1 C14 -90.7(10)
C17 Fe1 C1 C14 -52.1(16)
C13 Fe1 C1 C14 36.3(7)
C15 Fe1 C1 C11 108.5(9)
C11 Fe1 C1 C11 0.0
C19 Fe1 C1 C11 68.8(10)
C18 Fe1 C1 C11 44.0(25)
C12 Fe1 C1 C11 -38.5(7)
C14 Fe1 C1 C11 -119.1(10)
C16 Fe1 C1 C11 150.2(9)
C17 Fe1 C1 C11 -171.2(13)
C13 Fe1 C1 C11 -82.8(8)
C15 Fe1 C1 C2 -8.8(11)
C11 Fe1 C1 C2 -117.2(11)
C19 Fe1 C1 C2 -48.5(11)
C18 Fe1 C1 C2 -73.2(25)
C12 Fe1 C1 C2 -155.8(10)
C14 Fe1 C1 C2 123.7(11)
C16 Fe1 C1 C2 33.0(11)
C17 Fe1 C1 C2 71.5(16)
C13 Fe1 C1 C2 159.9(10)
C14 C1 C11 C12 2.7(12)
C2 C1 C11 C12 173.9(9)
Fe1 C1 C11 C12 61.1(8)
C14 C1 C11 Fe1 -58.4(7)
C2 C1 C11 Fe1 112.8(10)
Fe1 C1 C11 Fe1 0.0
C15 Fe1 C11 C12 152.9(8)
C19 Fe1 C11 C12 112.7(9)
C18 Fe1 C11 C12 76.3(10)
C12 Fe1 C11 C12 0.0
C14 Fe1 C11 C12 -79.5(8)
C16 Fe1 C11 C12 -176.7(12)
C17 Fe1 C11 C12 48.6(26)
C1 Fe1 C11 C12 -117.2(10)
C13 Fe1 C11 C12 -36.6(7)
C15 Fe1 C11 C1 -89.9(9)
C19 Fe1 C11 C1 -130.1(8)
C18 Fe1 C11 C1 -166.5(9)
C12 Fe1 C11 C1 117.2(10)
C14 Fe1 C11 C1 37.8(7)
C16 Fe1 C11 C1 -59.5(15)
C17 Fe1 C11 C1 165.8(22)
C1 Fe1 C11 C1 0.0
C13 Fe1 C11 C1 80.6(7)
C1 C11 C12 C13 -2.4(13)
Fe1 C11 C12 C13 59.0(9)
C1 C11 C12 Fe1 -61.4(8)
Fe1 C11 C12 Fe1 0.0
C15 Fe1 C12 C11 -52.4(13)
C11 Fe1 C12 C11 0.0
C19 Fe1 C12 C11 -83.1(9)
C18 Fe1 C12 C11 -124.2(9)
C14 Fe1 C12 C11 83.7(7)
C16 Fe1 C12 C11 170.7(32)
C17 Fe1 C12 C11 -164.9(10)
C1 Fe1 C12 C11 39.3(7)
C13 Fe1 C12 C11 121.7(10)
C15 Fe1 C12 C13 -174.1(10)
C11 Fe1 C12 C13 -121.7(10)
C19 Fe1 C12 C13 155.2(8)
C18 Fe1 C12 C13 114.1(9)
C14 Fe1 C12 C13 -38.0(7)
C16 Fe1 C12 C13 49.0(36)
C17 Fe1 C12 C13 73.4(11)
C1 Fe1 C12 C13 -82.3(7)
C13 Fe1 C12 C13 0.0
C11 C12 C13 C14 1.1(14)
Fe1 C12 C13 C14 59.2(8)
C11 C12 C13 Fe1 -58.1(8)
Fe1 C12 C13 Fe1 0.0
C15 Fe1 C13 C14 46.0(34)
C11 Fe1 C13 C14 -81.5(8)
C19 Fe1 C13 C14 -167.3(12)
C18 Fe1 C13 C14 157.4(9)
C12 Fe1 C13 C14 -117.6(10)
C14 Fe1 C13 C14 0.000(2)
C16 Fe1 C13 C14 72.7(10)
C17 Fe1 C13 C14 115.2(10)
C1 Fe1 C13 C14 -37.1(7)
C15 Fe1 C13 C12 163.6(30)
C11 Fe1 C13 C12 36.1(6)
C19 Fe1 C13 C12 -49.7(15)
C18 Fe1 C13 C12 -85.0(10)
C12 Fe1 C13 C12 0.0
C14 Fe1 C13 C12 117.6(10)
C16 Fe1 C13 C12 -169.7(9)
C17 Fe1 C13 C12 -127.1(10)
C1 Fe1 C13 C12 80.5(7)
C12 C13 C14 C1 0.7(14)
Fe1 C13 C14 C1 59.3(8)
C12 C13 C14 Fe1 -58.7(8)
Fe1 C13 C14 Fe1 0.0
C11 C1 C14 C13 -2.1(13)
C2 C1 C14 C13 -172.7(10)
Fe1 C1 C14 C13 -59.9(8)
C11 C1 C14 Fe1 57.8(7)
C2 C1 C14 Fe1 -112.8(10)
Fe1 C1 C14 Fe1 0.0
C15 Fe1 C14 C13 -169.6(10)
C11 Fe1 C14 C13 82.7(8)
C19 Fe1 C14 C13 150.4(26)
C18 Fe1 C14 C13 -48.9(17)
C12 Fe1 C14 C13 39.0(7)
C16 Fe1 C14 C13 -130.0(9)
C17 Fe1 C14 C13 -82.8(10)
C1 Fe1 C14 C13 120.9(10)
C13 Fe1 C14 C13 0.000(2)
C15 Fe1 C14 C1 69.5(11)
C11 Fe1 C14 C1 -38.2(6)
C19 Fe1 C14 C1 29.5(30)
C18 Fe1 C14 C1 -169.8(14)
C12 Fe1 C14 C1 -81.9(7)
C16 Fe1 C14 C1 109.1(9)
C17 Fe1 C14 C1 156.3(8)
C1 Fe1 C14 C1 0.000(2)
C13 Fe1 C14 C1 -120.9(10)
C11 Fe1 C15 C19 -81.9(12)
C19 Fe1 C15 C19 0.0
C18 Fe1 C15 C19 37.9(11)
C12 Fe1 C15 C19 -46.7(17)
C14 Fe1 C15 C19 -167.0(10)
C16 Fe1 C15 C19 122.2(16)
C17 Fe1 C15 C19 81.5(12)
C1 Fe1 C15 C19 -126.4(11)
C13 Fe1 C15 C19 154.5(28)
C11 Fe1 C15 C16 155.9(9)
C19 Fe1 C15 C16 -122.2(16)
C18 Fe1 C15 C16 -84.3(12)
C12 Fe1 C15 C16 -168.9(11)
C14 Fe1 C15 C16 70.8(13)
C16 Fe1 C15 C16 0.0
C17 Fe1 C15 C16 -40.7(11)
C1 Fe1 C15 C16 111.4(10)
C13 Fe1 C15 C16 32.3(36)
C19 C15 C16 C17 -1.2(18)
Fe1 C15 C16 C17 59.0(10)
C19 C15 C16 Fe1 -60.2(11)
Fe1 C15 C16 Fe1 0.0
C15 Fe1 C16 C15 0.0
C11 Fe1 C16 C15 -45.9(16)
C19 Fe1 C16 C15 35.3(10)
C18 Fe1 C16 C15 77.3(11)
C12 Fe1 C16 C15 146.1(32)
C14 Fe1 C16 C15 -131.1(9)
C17 Fe1 C16 C15 117.4(15)
C1 Fe1 C16 C15 -86.3(10)
C13 Fe1 C16 C15 -172.3(9)
C15 Fe1 C16 C17 -117.4(15)
C11 Fe1 C16 C17 -163.4(12)
C19 Fe1 C16 C17 -82.1(11)
C18 Fe1 C16 C17 -40.2(10)
C12 Fe1 C16 C17 28.6(40)
C14 Fe1 C16 C17 111.5(11)
C17 Fe1 C16 C17 0.0
C1 Fe1 C16 C17 156.2(11)
C13 Fe1 C16 C17 70.2(13)
C15 C16 C17 C18 2.8(17)
Fe1 C16 C17 C18 62.1(10)
C15 C16 C17 Fe1 -59.3(10)
Fe1 C16 C17 Fe1 0.0
C15 Fe1 C17 C18 -75.6(11)
C11 Fe1 C17 C18 35.6(29)
C19 Fe1 C17 C18 -33.5(10)
C18 Fe1 C17 C18 0.0
C12 Fe1 C17 C18 73.7(13)
C14 Fe1 C17 C18 157.4(10)
C16 Fe1 C17 C18 -112.5(16)
C1 Fe1 C17 C18 -165.9(12)
C13 Fe1 C17 C18 115.2(11)
C15 Fe1 C17 C16 36.9(9)
C11 Fe1 C17 C16 148.1(21)
C19 Fe1 C17 C16 79.0(11)
C18 Fe1 C17 C16 112.5(16)
C12 Fe1 C17 C16 -173.8(10)
C14 Fe1 C17 C16 -90.1(11)
C16 Fe1 C17 C16 0.0
C1 Fe1 C17 C16 -53.4(18)
C13 Fe1 C17 C16 -132.3(11)
C16 C17 C18 C19 -3.6(19)
Fe1 C17 C18 C19 57.8(12)
C16 C17 C18 Fe1 -61.4(10)
Fe1 C17 C18 Fe1 0.0
C15 Fe1 C18 C19 -38.4(11)
C11 Fe1 C18 C19 67.0(13)
C19 Fe1 C18 C19 0.0
C12 Fe1 C18 C19 108.9(11)
C14 Fe1 C18 C19 -173.3(12)
C16 Fe1 C18 C19 -81.2(12)
C17 Fe1 C18 C19 -124.5(16)
C1 Fe1 C18 C19 32.2(29)
C13 Fe1 C18 C19 152.7(10)
C15 Fe1 C18 C17 86.1(12)
C11 Fe1 C18 C17 -168.6(10)
C19 Fe1 C18 C17 124.5(16)
C12 Fe1 C18 C17 -126.7(11)
C14 Fe1 C18 C17 -48.8(19)
C16 Fe1 C18 C17 43.2(11)
C17 Fe1 C18 C17 0.0
C1 Fe1 C18 C17 156.6(19)
C13 Fe1 C18 C17 -82.8(12)
C17 C18 C19 C15 3.1(19)
Fe1 C18 C19 C15 60.9(11)
C17 C18 C19 Fe1 -57.9(12)
Fe1 C18 C19 Fe1 0.0
C16 C15 C19 C18 -1.0(18)
Fe1 C15 C19 C18 -61.7(11)
C16 C15 C19 Fe1 60.7(12)
Fe1 C15 C19 Fe1 0.0
C15 Fe1 C19 C18 117.0(16)
C11 Fe1 C19 C18 -129.7(11)
C18 Fe1 C19 C18 0.0
C12 Fe1 C19 C18 -87.7(12)
C14 Fe1 C19 C18 166.4(24)
C16 Fe1 C19 C18 81.6(12)
C17 Fe1 C19 C18 34.8(11)
C1 Fe1 C19 C18 -169.5(10)
C13 Fe1 C19 C18 -53.7(18)
C15 Fe1 C19 C15 0.0
C11 Fe1 C19 C15 113.3(11)
C18 Fe1 C19 C15 -117.0(16)
C12 Fe1 C19 C15 155.3(11)
C14 Fe1 C19 C15 49.4(32)
C16 Fe1 C19 C15 -35.4(11)
C17 Fe1 C19 C15 -82.1(12)
C1 Fe1 C19 C15 73.5(13)
C13 Fe1 C19 C15 -170.6(11)
C14 C1 C2 O2 -179.6(10)
C11 C1 C2 O2 11.3(15)
Fe1 C1 C2 O2 93.8(10)
C14 C1 C2 N3 -2.2(15)
C11 C1 C2 N3 -171.3(10)
Fe1 C1 C2 N3 -88.8(10)
O2 C2 N3 C4 -10.7(14)
C1 C2 N3 C4 171.9(8)
C2 N3 C4 C8 -71.1(11)
C2 N3 C4 C5 168.5(9)
N3 C4 C5 C6 174.3(10)
C8 C4 C5 C6 54.5(12)
N3 C4 C5 C7 -63.2(11)
C8 C4 C5 C7 176.9(9)
N3 C4 C8 O8 -39.6(14)
C5 C4 C8 O8 82.0(12)
N3 C4 C8 O9 144.7(9)
C5 C4 C8 O9 -93.7(10)
O8 C8 O9 C9 -4.1(15)
C4 C8 O9 C9 171.6(9)
C216 Fe2 C21 C211 124.4(7)
C214 Fe2 C21 C211 -117.9(8)
C211 Fe2 C21 C211 0.000(4)
C215 Fe2 C21 C211 81.1(8)
C219 Fe2 C21 C211 48.7(13)
C217 Fe2 C21 C211 166.8(7)
C218 Fe2 C21 C211 -159.0(14)
C212 Fe2 C21 C211 -36.5(6)
C213 Fe2 C21 C211 -80.3(7)
C216 Fe2 C21 C214 -117.7(7)
C214 Fe2 C21 C214 0.0
C211 Fe2 C21 C214 117.9(8)
C215 Fe2 C21 C214 -161.0(7)
C219 Fe2 C21 C214 166.6(10)
C217 Fe2 C21 C214 -75.3(8)
C218 Fe2 C21 C214 -41.1(17)
C212 Fe2 C21 C214 81.4(6)
C213 Fe2 C21 C214 37.6(6)
C216 Fe2 C21 C22 7.6(10)
C214 Fe2 C21 C22 125.3(11)
C211 Fe2 C21 C22 -116.8(10)
C215 Fe2 C21 C22 -35.7(10)
C219 Fe2 C21 C22 -68.1(14)
C217 Fe2 C21 C22 50.0(10)
C218 Fe2 C21 C22 84.2(16)
C212 Fe2 C21 C22 -153.3(9)
C213 Fe2 C21 C22 162.9(9)
C214 C21 C211 C212 -1.6(12)
C22 C21 C211 C212 177.2(9)
Fe2 C21 C211 C212 59.4(8)
C214 C21 C211 Fe2 -61.0(7)
C22 C21 C211 Fe2 117.8(10)
Fe2 C21 C211 Fe2 0.000(3)
C21 Fe2 C211 C212 -120.6(9)
C216 Fe2 C211 C212 164.2(8)
C214 Fe2 C211 C212 -81.8(7)
C215 Fe2 C211 C212 122.3(7)
C219 Fe2 C211 C212 80.2(8)
C217 Fe2 C211 C212 -160.5(17)
C218 Fe2 C211 C212 43.6(15)
C212 Fe2 C211 C212 0.000(2)
C213 Fe2 C211 C212 -38.6(6)
C21 Fe2 C211 C21 0.000(4)
C216 Fe2 C211 C21 -75.2(8)
C214 Fe2 C211 C21 38.8(6)
C215 Fe2 C211 C21 -117.2(7)
C219 Fe2 C211 C21 -159.3(6)
C217 Fe2 C211 C21 -40.0(20)
C218 Fe2 C211 C21 164.2(11)
C212 Fe2 C211 C21 120.6(9)
C213 Fe2 C211 C21 82.0(6)
C21 C211 C212 C213 2.2(12)
Fe2 C211 C212 C213 60.1(7)
C21 C211 C212 Fe2 -57.9(8)
Fe2 C211 C212 Fe2 0.000(2)
C21 Fe2 C212 C211 37.2(6)
C216 Fe2 C212 C211 -44.4(19)
C214 Fe2 C212 C211 81.7(7)
C211 Fe2 C212 C211 0.000(2)
C215 Fe2 C212 C211 -76.4(9)
C219 Fe2 C212 C211 -117.9(7)
C217 Fe2 C212 C211 166.7(12)
C218 Fe2 C212 C211 -160.7(7)
C213 Fe2 C212 C211 117.8(10)
C21 Fe2 C212 C213 -80.6(7)
C216 Fe2 C212 C213 -162.2(15)
C214 Fe2 C212 C213 -36.1(6)
C211 Fe2 C212 C213 -117.8(10)
C215 Fe2 C212 C213 165.8(7)
C219 Fe2 C212 C213 124.3(7)
C217 Fe2 C212 C213 48.9(15)
C218 Fe2 C212 C213 81.5(8)
C213 Fe2 C212 C213 0.000(4)
C211 C212 C213 C214 -2.0(12)
Fe2 C212 C213 C214 57.7(7)
C211 C212 C213 Fe2 -59.7(7)
Fe2 C212 C213 Fe2 0.000(3)
C21 Fe2 C213 C214 -38.9(6)
C216 Fe2 C213 C214 44.9(15)
C214 Fe2 C213 C214 0.000(5)
C211 Fe2 C213 C214 -83.2(7)
C215 Fe2 C213 C214 -160.5(15)
C219 Fe2 C213 C214 163.7(7)
C217 Fe2 C213 C214 80.3(8)
C218 Fe2 C213 C214 122.3(7)
C212 Fe2 C213 C214 -121.2(9)
C21 Fe2 C213 C212 82.3(7)
C216 Fe2 C213 C212 166.0(11)
C214 Fe2 C213 C212 121.2(9)
C211 Fe2 C213 C212 38.0(6)
C215 Fe2 C213 C212 -39.3(19)
C219 Fe2 C213 C212 -75.1(8)
C217 Fe2 C213 C212 -158.5(7)
C218 Fe2 C213 C212 -116.5(7)
C212 Fe2 C213 C212 0.000(4)
C212 C213 C214 C21 1.0(12)
Fe2 C213 C214 C21 59.1(7)
C212 C213 C214 Fe2 -58.1(7)
Fe2 C213 C214 Fe2 0.000(4)
C211 C21 C214 C213 0.3(12)
C22 C21 C214 C213 -178.3(10)
Fe2 C21 C214 C213 -60.9(7)
C211 C21 C214 Fe2 61.3(8)
C22 C21 C214 Fe2 -117.4(11)
Fe2 C21 C214 Fe2 0.0
C21 Fe2 C214 C213 118.1(9)
C216 Fe2 C214 C213 -160.7(7)
C211 Fe2 C214 C213 79.8(7)
C215 Fe2 C214 C213 164.1(13)
C219 Fe2 C214 C213 -45.1(17)
C217 Fe2 C214 C213 -117.4(7)
C218 Fe2 C214 C213 -76.2(8)
C212 Fe2 C214 C213 36.7(6)
C213 Fe2 C214 C213 0.000(5)
C21 Fe2 C214 C21 0.0
C216 Fe2 C214 C21 81.2(8)
C211 Fe2 C214 C21 -38.3(6)
C215 Fe2 C214 C21 45.9(15)
C219 Fe2 C214 C21 -163.2(14)
C217 Fe2 C214 C21 124.4(7)
C218 Fe2 C214 C21 165.6(7)
C212 Fe2 C214 C21 -81.4(6)
C213 Fe2 C214 C21 -118.1(9)
C21 Fe2 C215 C219 -160.5(7)
C216 Fe2 C215 C219 117.6(12)
C214 Fe2 C215 C219 165.9(11)
C211 Fe2 C215 C219 -118.0(8)
C219 Fe2 C215 C219 0.000(6)
C217 Fe2 C215 C219 79.5(9)
C218 Fe2 C215 C219 36.4(8)
C212 Fe2 C215 C219 -77.1(9)
C213 Fe2 C215 C219 -47.3(20)
C21 Fe2 C215 C216 81.9(9)
C216 Fe2 C215 C216 0.000(10)
C214 Fe2 C215 C216 48.3(16)
C211 Fe2 C215 C216 124.4(8)
C219 Fe2 C215 C216 -117.6(12)
C217 Fe2 C215 C216 -38.1(7)
C218 Fe2 C215 C216 -81.2(8)
C212 Fe2 C215 C216 165.3(7)
C213 Fe2 C215 C216 -164.9(14)
C219 C215 C216 C217 -0.4(14)
Fe2 C215 C216 C217 59.7(8)
C219 C215 C216 Fe2 -60.1(8)
Fe2 C215 C216 Fe2 0.000(6)
C21 Fe2 C216 C215 -116.8(8)
C214 Fe2 C216 C215 -160.0(7)
C211 Fe2 C216 C215 -75.3(9)
C215 Fe2 C216 C215 0.000(9)
C219 Fe2 C216 C215 38.3(8)
C217 Fe2 C216 C215 119.2(12)
C218 Fe2 C216 C215 82.2(9)
C212 Fe2 C216 C215 -41.8(19)
C213 Fe2 C216 C215 168.0(11)
C21 Fe2 C216 C217 124.0(8)
C214 Fe2 C216 C217 80.8(9)
C211 Fe2 C216 C217 165.5(7)
C215 Fe2 C216 C217 -119.2(12)
C219 Fe2 C216 C217 -80.9(9)
C217 Fe2 C216 C217 0.0
C218 Fe2 C216 C217 -37.0(8)
C212 Fe2 C216 C217 -161.0(14)
C213 Fe2 C216 C217 48.8(16)
C215 C216 C217 C218 -0.5(14)
Fe2 C216 C217 C218 59.2(8)
C215 C216 C217 Fe2 -59.7(8)
Fe2 C216 C217 Fe2 0.0
C21 Fe2 C217 C218 164.2(7)
C216 Fe2 C217 C218 -119.7(12)
C214 Fe2 C217 C218 122.2(8)
C211 Fe2 C217 C218 -164.8(16)
C215 Fe2 C217 C218 -81.8(9)
C219 Fe2 C217 C218 -38.4(8)
C218 Fe2 C217 C218 0.000(7)
C212 Fe2 C217 C218 46.0(16)
C213 Fe2 C217 C218 80.8(9)
C21 Fe2 C217 C216 -76.1(10)
C216 Fe2 C217 C216 0.0
C214 Fe2 C217 C216 -118.0(8)
C211 Fe2 C217 C216 -45.1(23)
C215 Fe2 C217 C216 37.9(8)
C219 Fe2 C217 C216 81.4(9)
C218 Fe2 C217 C216 119.7(12)
C212 Fe2 C217 C216 165.8(11)
C213 Fe2 C217 C216 -159.5(8)
C216 C217 C218 C219 1.2(14)
Fe2 C217 C218 C219 59.5(9)
C216 C217 C218 Fe2 -58.3(8)
Fe2 C217 C218 Fe2 0.000(4)
C21 Fe2 C218 C217 -45.0(18)
C216 Fe2 C218 C217 38.0(9)
C214 Fe2 C218 C217 -76.5(9)
C211 Fe2 C218 C217 169.5(11)
C215 Fe2 C218 C217 82.3(9)
C219 Fe2 C218 C217 118.3(11)
C217 Fe2 C218 C217 0.000(7)
C212 Fe2 C218 C217 -159.6(8)
C213 Fe2 C218 C217 -117.2(8)
C21 Fe2 C218 C219 -163.3(13)
C216 Fe2 C218 C219 -80.3(8)
C214 Fe2 C218 C219 165.2(6)
C211 Fe2 C218 C219 51.1(15)
C215 Fe2 C218 C219 -36.0(7)
C219 Fe2 C218 C219 0.000(3)
C217 Fe2 C218 C219 -118.3(11)
C212 Fe2 C218 C219 82.0(8)
C213 Fe2 C218 C219 124.4(7)
C216 C215 C219 C218 1.2(14)
Fe2 C215 C219 C218 -58.2(9)
C216 C215 C219 Fe2 59.5(8)
Fe2 C215 C219 Fe2 0.000(4)
C217 C218 C219 C215 -1.5(14)
Fe2 C218 C219 C215 58.2(9)
C217 C218 C219 Fe2 -59.7(9)
Fe2 C218 C219 Fe2 0.000(2)
C21 Fe2 C219 C215 45.2(15)
C216 Fe2 C219 C215 -39.0(8)
C214 Fe2 C219 C215 -163.0(13)
C211 Fe2 C219 C215 80.3(9)
C215 Fe2 C219 C215 0.000(7)
C217 Fe2 C219 C215 -84.0(9)
C218 Fe2 C219 C215 -121.9(11)
C212 Fe2 C219 C215 121.9(8)
C213 Fe2 C219 C215 163.2(8)
C21 Fe2 C219 C218 167.1(10)
C216 Fe2 C219 C218 82.8(8)
C214 Fe2 C219 C218 -41.1(18)
C211 Fe2 C219 C218 -157.9(7)
C215 Fe2 C219 C218 121.9(11)
C217 Fe2 C219 C218 37.9(7)
C218 Fe2 C219 C218 0.000(3)
C212 Fe2 C219 C218 -116.2(7)
C213 Fe2 C219 C218 -75.0(9)
C211 C21 C22 O22 -8.2(15)
C214 C21 C22 O22 170.3(11)
Fe2 C21 C22 O22 79.0(11)
C211 C21 C22 N23 173.6(10)
C214 C21 C22 N23 -7.9(17)
Fe2 C21 C22 N23 -99.2(11)
O22 C22 N23 C24 -2.8(17)
C21 C22 N23 C24 175.3(9)
C22 N23 C24 C28 -112.5(12)
C22 N23 C24 C25 118.9(12)
N23 C24 C25 C26 77.4(14)
C28 C24 C25 C26 -46.4(15)
N23 C24 C25 C27 -152.8(11)
C28 C24 C25 C27 83.4(14)
N23 C24 C28 O28 -3.6(21)
C25 C24 C28 O28 123.7(18)
N23 C24 C28 O29 175.5(11)
C25 C24 C28 O29 -57.1(15)
O28 C28 O29 C29 -5.6(25)
C24 C28 O29 C29 175.2(14)
